data_7040330
loop_
_publ_author_name
'Villalba Franco, Jos\'e Manuel'
'Schnakenburg, Gregor'
'Espinosa Ferao, Arturo'
'Streubel, Rainer'

_publ_section_title
;
 Coordination chemistry of a low-coordinate non-metal element: the case of
 electrophilic terminal phosphinidene complexes.
;
_journal_issue 35
_journal_name_full 'Dalton transactions (Cambridge, England : 2003)'
_journal_page_first 13951
_journal_page_last 13956
_journal_paper_doi 10.1039/c6dt02909d
_journal_volume 45
_journal_year 2016
_chemical_formula_moiety 'C32 H29 N2 O6 P W'
_chemical_formula_sum 'C32 H29 N2 O6 P W'
_chemical_formula_weight 752.39
_chemical_name_systematic JMV-460
_space_group_crystal_system triclinic
_space_group_IT_number 2
_space_group_name_Hall '-P 1'
_space_group_name_H-M_alt 'P -1'
_symmetry_space_group_name_Hall '-P 1'
_symmetry_space_group_name_H-M 'P -1'
_atom_sites_solution_hydrogens geom
_audit_creation_date 2015-12-03
_audit_creation_method
;
Olex2 1.2
(compiled 2015.09.30 svn.r3233 for OlexSys, GUI svn.r5103)
;
_audit_update_record
;
2015-12-03 deposited with the CCDC.
2016-08-04 downloaded from the CCDC.
;
_cell_angle_alpha 96.245(3)
_cell_angle_beta 104.796(3)
_cell_angle_gamma 103.755(3)
_cell_formula_units_Z 2
_cell_length_a 9.5330(5)
_cell_length_b 10.1180(5)
_cell_length_c 17.1899(8)
_cell_measurement_reflns_used 4748
_cell_measurement_temperature 100
_cell_measurement_theta_max 28.970
_cell_measurement_theta_min 2.857
_cell_volume 1531.52(14)
_computing_cell_refinement 'SAINT v8.34A (Bruker, 2013)'
_computing_data_reduction 'SAINT v8.34A (Bruker, 2013)'
_computing_molecular_graphics 'Olex2 (Dolomanov et al., 2009)'
_computing_publication_material 'Olex2 (Dolomanov et al., 2009)'
_computing_structure_refinement 'ShelXL (Sheldrick, 2015)'
_computing_structure_solution 'XT (Sheldrick, 2015)'
_diffrn_ambient_temperature 100
_diffrn_detector 'ApexII detector'
_diffrn_detector_area_resol_mean 8
_diffrn_detector_type 'CCD area detector'
_diffrn_measured_fraction_theta_full 0.868
_diffrn_measured_fraction_theta_max 0.890
_diffrn_measurement_device 'three-circle diffractometer'
_diffrn_measurement_device_type 'Bruker X8-KappaApexII'
_diffrn_measurement_method '\f and \w scans'
_diffrn_radiation_monochromator graphite
_diffrn_radiation_probe x-ray
_diffrn_radiation_type MoK\a
_diffrn_radiation_wavelength 0.71073
_diffrn_reflns_av_R_equivalents 0.1137
_diffrn_reflns_av_unetI/netI 0.2368
_diffrn_reflns_Laue_measured_fraction_full 0.868
_diffrn_reflns_Laue_measured_fraction_max 0.890
_diffrn_reflns_limit_h_max 11
_diffrn_reflns_limit_h_min -11
_diffrn_reflns_limit_k_max 12
_diffrn_reflns_limit_k_min -10
_diffrn_reflns_limit_l_max 20
_diffrn_reflns_limit_l_min -20
_diffrn_reflns_number 10946
_diffrn_reflns_point_group_measured_fraction_full 0.868
_diffrn_reflns_point_group_measured_fraction_max 0.890
_diffrn_reflns_theta_full 25.242
_diffrn_reflns_theta_max 25.027
_diffrn_reflns_theta_min 2.634
_diffrn_source 'sealed tube'
_diffrn_source_type 'Incoatec I\ms'
_diffrn_standards_number 0
_exptl_absorpt_coefficient_mu 3.869
_exptl_absorpt_correction_T_max 0.7460
_exptl_absorpt_correction_T_min 0.6249
_exptl_absorpt_correction_type multi-scan
_exptl_absorpt_process_details
;
SADABS-2014/5 (Bruker,2014/5) was used for absorption correction.
wR2(int) was 0.0964 before and 0.0649 after correction.
The Ratio of minimum to maximum transmission is 0.8377.
The \l/2 correction factor is Not present.
;
_exptl_crystal_colour 'clear colourless'
_exptl_crystal_colour_lustre clear
_exptl_crystal_colour_primary colourless
_exptl_crystal_density_diffrn 1.632
_exptl_crystal_description plate
_exptl_crystal_F_000 744
_exptl_crystal_size_max 0.12
_exptl_crystal_size_mid 0.11
_exptl_crystal_size_min 0.04
_refine_diff_density_max 2.986
_refine_diff_density_min -3.468
_refine_diff_density_rms 0.297
_refine_ls_extinction_method none
_refine_ls_goodness_of_fit_ref 0.965
_refine_ls_hydrogen_treatment constr
_refine_ls_matrix_type full
_refine_ls_number_parameters 383
_refine_ls_number_reflns 4823
_refine_ls_number_restraints 54
_refine_ls_restrained_S_all 0.963
_refine_ls_R_factor_all 0.1433
_refine_ls_R_factor_gt 0.0532
_refine_ls_shift/su_max 0.000
_refine_ls_shift/su_mean 0.000
_refine_ls_structure_factor_coef Fsqd
_refine_ls_weighting_details
;
 w=1/[\s^2^(Fo^2^)+(0.0399P)^2^]
 where P=(Fo^2^+2Fc^2^)/3
;
_refine_ls_weighting_scheme calc
_refine_ls_wR_factor_gt 0.0930
_refine_ls_wR_factor_ref 0.1130
_reflns_Friedel_coverage 0.000
_reflns_number_gt 2918
_reflns_number_total 4823
_reflns_threshold_expression 'I > 2\s(I)'
_cod_data_source_file c6dt02909d2.cif
_cod_data_source_block 4051h
_cod_depositor_comments 'Adding full bibliography for 7040329--7040331.cif.'
_cod_original_cell_volume 1531.52(13)
_cod_database_code 7040330
_shelxl_version_number 2013-2
_shelx_space_group_comment
;
The symmetry employed for this shelxl refinement is uniquely defined
by the following loop, which should always be used as a source of
symmetry information in preference to the above space-group names.
They are only intended as comments.
;
_shelx_estimated_absorpt_t_max 0.861
_shelx_estimated_absorpt_t_min 0.654
_olex2_refinement_description
;
1. Fixed Uiso
 At 1.2 times of:
  All C(H) groups
 At 1.5 times of:
  All C(H,H,H) groups
2. Uiso/Uaniso restraints and constraints
Uanis(C1) \\sim Ueq, Uanis(C11) \\sim Ueq: with sigma of 0.005 and sigma for
terminal atoms of 0.01
Uanis(C17) \\sim Ueq, Uanis(C28) \\sim Ueq, Uanis(N2) \\sim Ueq, Uanis(N1)
\\sim Ueq: with sigma of 0.005 and sigma for terminal atoms of 0.02
Uanis(C14) \\sim Ueq: with sigma of 0.005 and sigma for terminal atoms of 0.02
Uanis(C7) \\sim Ueq, Uanis(C23) \\sim Ueq: with sigma of 0.005 and sigma for
terminal atoms of 0.01
3.a Ternary CH refined with riding coordinates:
 C3(H3), C6(H6)
3.b Aromatic/amide H refined with riding coordinates:
 C11(H11), C12(H12), C13(H13), C14(H14), C15(H15), C17(H17), C18(H18),
 C19(H19), C20(H20), C21(H21), C23(H23), C24(H24), C25(H25), C26(H26), C27(H27)
3.c Idealised Me refined as rotating group:
 C4(H4A,H4B,H4C), C5(H5A,H5B,H5C), C7(H7A,H7B,H7C), C8(H8A,H8B,H8C)
;
_olex2_submission_original_sample_id JMV-460
_olex2_submission_special_instructions 'No special instructions were received'

loop_
_space_group_symop_operation_xyz
'x, y, z'
'-x, -y, -z'

loop_
_atom_site_label
_atom_site_type_symbol
_atom_site_fract_x
_atom_site_fract_y
_atom_site_fract_z
_atom_site_U_iso_or_equiv
_atom_site_adp_type
_atom_site_occupancy
_atom_site_site_symmetry_order
_atom_site_calc_flag
_atom_site_refinement_flags_posn
_atom_site_refinement_flags_adp
W W 0.74942(5) 0.55606(4) 0.33673(3) 0.02273(17) Uani 1 1 d . .
P P 0.6489(3) 0.3147(3) 0.25497(15) 0.0200(7) Uani 1 1 d . .
O1 O 0.3273(7) 0.2692(7) 0.2024(4) 0.0272(17) Uani 1 1 d . .
O2 O 0.8665(9) 0.8599(7) 0.4404(4) 0.046(2) Uani 1 1 d . .
O3 O 0.4175(9) 0.5326(8) 0.3499(5) 0.055(2) Uani 1 1 d . .
O4 O 0.6670(9) 0.6628(7) 0.1677(5) 0.043(2) Uani 1 1 d . .
O5 O 1.0818(9) 0.5975(8) 0.3172(4) 0.036(2) Uani 1 1 d . .
O6 O 0.8401(8) 0.4781(7) 0.5145(4) 0.036(2) Uani 1 1 d . .
N1 N 0.4840(9) 0.2912(8) 0.1181(5) 0.022(2) Uani 1 1 d . U
N2 N 0.7299(9) 0.3174(8) 0.0986(5) 0.023(2) Uani 1 1 d . U
C1 C 0.4459(11) 0.2840(10) 0.1869(6) 0.023(3) Uani 1 1 d . U
C2 C 0.6452(11) 0.3057(9) 0.1441(6) 0.020(2) Uani 1 1 d . .
C3 C 0.3952(11) 0.2959(10) 0.0363(5) 0.023(3) Uani 1 1 d . .
H3 H 0.4651 0.3140 0.0017 0.027 Uiso 1 1 calc R .
C4 C 0.3233(12) 0.4146(10) 0.0399(6) 0.031(3) Uani 1 1 d . .
H4A H 0.2372 0.3888 0.0617 0.046 Uiso 1 1 calc GR .
H4B H 0.2887 0.4343 -0.0152 0.046 Uiso 1 1 calc GR .
H4C H 0.3979 0.4970 0.0755 0.046 Uiso 1 1 calc GR .
C5 C 0.2795(11) 0.1579(10) -0.0014(6) 0.030(3) Uani 1 1 d . .
H5A H 0.3306 0.0845 -0.0013 0.045 Uiso 1 1 calc GR .
H5B H 0.2257 0.1602 -0.0578 0.045 Uiso 1 1 calc GR .
H5C H 0.2074 0.1396 0.0304 0.045 Uiso 1 1 calc GR .
C6 C 0.8926(11) 0.3341(10) 0.1382(6) 0.023(3) Uani 1 1 d . .
H6 H 0.9113 0.3400 0.1986 0.027 Uiso 1 1 calc R .
C7 C 0.9804(11) 0.4696(10) 0.1206(6) 0.028(3) Uani 1 1 d . U
H7A H 0.9603 0.4642 0.0613 0.042 Uiso 1 1 calc GR .
H7B H 1.0887 0.4847 0.1459 0.042 Uiso 1 1 calc GR .
H7C H 0.9482 0.5467 0.1431 0.042 Uiso 1 1 calc GR .
C8 C 0.9393(12) 0.2112(10) 0.1036(6) 0.031(3) Uani 1 1 d . .
H8A H 0.8825 0.1261 0.1162 0.046 Uiso 1 1 calc GR .
H8B H 1.0476 0.2250 0.1282 0.046 Uiso 1 1 calc GR .
H8C H 0.9176 0.2037 0.0442 0.046 Uiso 1 1 calc GR .
C9 C 0.6639(11) 0.1434(10) 0.2938(5) 0.024(3) Uani 1 1 d . .
C10 C 0.5348(10) 0.0240(10) 0.2367(6) 0.018(2) Uani 1 1 d . .
C11 C 0.5209(11) -0.0098(10) 0.1523(6) 0.024(3) Uani 1 1 d . U
H11 H 0.5899 0.0455 0.1294 0.029 Uiso 1 1 calc R .
C12 C 0.4070(11) -0.1233(10) 0.1023(6) 0.026(3) Uani 1 1 d . .
H12 H 0.3983 -0.1428 0.0457 0.031 Uiso 1 1 calc R .
C13 C 0.3080(12) -0.2070(11) 0.1334(6) 0.034(3) Uani 1 1 d . .
H13 H 0.2316 -0.2843 0.0989 0.041 Uiso 1 1 calc R .
C14 C 0.3206(12) -0.1770(11) 0.2167(6) 0.033(3) Uani 1 1 d . U
H14 H 0.2525 -0.2346 0.2390 0.040 Uiso 1 1 calc R .
C15 C 0.4306(11) -0.0652(11) 0.2663(6) 0.028(3) Uani 1 1 d . .
H15 H 0.4370 -0.0470 0.3227 0.033 Uiso 1 1 calc R .
C16 C 0.8196(11) 0.1222(10) 0.2955(6) 0.018(2) Uani 1 1 d . .
C17 C 0.8347(12) -0.0018(11) 0.2624(6) 0.028(3) Uani 1 1 d . U
H17 H 0.7473 -0.0764 0.2362 0.033 Uiso 1 1 calc R .
C18 C 0.9778(12) -0.0185(11) 0.2671(6) 0.029(3) Uani 1 1 d . .
H18 H 0.9871 -0.1049 0.2445 0.035 Uiso 1 1 calc R .
C19 C 1.1035(12) 0.0873(11) 0.3038(6) 0.031(3) Uani 1 1 d . .
H19 H 1.2003 0.0752 0.3061 0.037 Uiso 1 1 calc R .
C20 C 1.0914(13) 0.2128(11) 0.3376(6) 0.031(3) Uani 1 1 d . .
H20 H 1.1794 0.2875 0.3626 0.038 Uiso 1 1 calc R .
C21 C 0.9505(11) 0.2291(10) 0.3350(5) 0.022(3) Uani 1 1 d . .
H21 H 0.9425 0.3141 0.3604 0.026 Uiso 1 1 calc R .
C22 C 0.6437(11) 0.1674(9) 0.3792(6) 0.020(2) Uani 1 1 d . .
C23 C 0.7366(11) 0.1304(9) 0.4459(6) 0.019(2) Uani 1 1 d . U
H23 H 0.8177 0.0959 0.4388 0.023 Uiso 1 1 calc R .
C24 C 0.7117(12) 0.1434(10) 0.5223(6) 0.026(3) Uani 1 1 d . .
H24 H 0.7743 0.1170 0.5670 0.031 Uiso 1 1 calc R .
C25 C 0.5934(12) 0.1959(11) 0.5323(6) 0.030(3) Uani 1 1 d . .
H25 H 0.5769 0.2057 0.5846 0.036 Uiso 1 1 calc R .
C26 C 0.4995(12) 0.2340(10) 0.4684(6) 0.026(3) Uani 1 1 d . .
H26 H 0.4205 0.2707 0.4767 0.031 Uiso 1 1 calc R .
C27 C 0.5234(11) 0.2174(9) 0.3916(6) 0.022(3) Uani 1 1 d . .
H27 H 0.4574 0.2402 0.3468 0.026 Uiso 1 1 calc R .
C28 C 0.8236(13) 0.7481(12) 0.4017(6) 0.034(3) Uani 1 1 d . U
C29 C 0.5370(14) 0.5383(11) 0.3446(6) 0.036(3) Uani 1 1 d . .
C30 C 0.6962(12) 0.6246(10) 0.2300(7) 0.030(3) Uani 1 1 d . .
C31 C 0.9620(13) 0.5773(11) 0.3249(6) 0.026(3) Uani 1 1 d . .
C32 C 0.8050(12) 0.4998(10) 0.4472(7) 0.027(3) Uani 1 1 d . .

loop_
_atom_site_aniso_label
_atom_site_aniso_U_11
_atom_site_aniso_U_22
_atom_site_aniso_U_33
_atom_site_aniso_U_23
_atom_site_aniso_U_13
_atom_site_aniso_U_12
W 0.0267(3) 0.0132(3) 0.0258(3) 0.00447(18) 0.00713(19) 0.0010(2)
P 0.0198(15) 0.0191(16) 0.0205(16) 0.0064(12) 0.0048(12) 0.0043(14)
O1 0.025(4) 0.030(4) 0.027(4) 0.007(3) 0.009(3) 0.004(4)
O2 0.071(6) 0.020(5) 0.036(5) 0.003(4) 0.002(4) 0.008(5)
O3 0.035(5) 0.051(6) 0.071(6) -0.018(4) 0.009(5) 0.017(5)
O4 0.062(6) 0.029(5) 0.032(5) 0.009(4) 0.001(4) 0.014(5)
O5 0.032(5) 0.038(5) 0.030(5) 0.010(4) 0.011(4) -0.009(5)
O6 0.038(5) 0.032(5) 0.032(5) 0.003(4) 0.007(4) 0.006(4)
N1 0.027(4) 0.019(4) 0.015(4) 0.004(3) 0.001(3) 0.001(3)
N2 0.019(4) 0.020(4) 0.029(4) 0.005(3) 0.006(3) 0.001(3)
C1 0.021(4) 0.018(4) 0.032(4) -0.005(3) 0.016(4) 0.006(4)
C2 0.025(6) 0.011(6) 0.023(6) 0.006(5) 0.003(5) 0.007(5)
C3 0.016(6) 0.036(7) 0.010(6) 0.003(5) 0.000(5) 0.002(6)
C4 0.033(7) 0.037(7) 0.030(7) 0.015(5) 0.008(5) 0.021(6)
C5 0.024(6) 0.028(7) 0.030(7) 0.006(5) -0.001(5) 0.000(6)
C6 0.021(6) 0.023(7) 0.023(6) 0.002(5) 0.009(5) 0.002(6)
C7 0.022(5) 0.020(6) 0.037(6) 0.009(4) 0.009(4) -0.005(5)
C8 0.028(6) 0.025(7) 0.035(7) 0.002(5) 0.008(5) 0.001(6)
C9 0.029(6) 0.021(6) 0.022(6) 0.008(5) 0.008(5) 0.004(6)
C10 0.009(5) 0.011(6) 0.032(7) 0.006(5) 0.005(5) -0.002(5)
C11 0.025(4) 0.020(4) 0.024(4) 0.007(4) 0.006(4) 0.000(4)
C12 0.024(6) 0.020(7) 0.024(7) -0.001(5) 0.002(5) -0.004(6)
C13 0.024(7) 0.027(7) 0.042(8) 0.012(6) 0.000(6) -0.002(6)
C14 0.031(5) 0.030(5) 0.035(5) 0.009(4) 0.010(4) 0.001(4)
C15 0.029(7) 0.028(7) 0.022(7) 0.007(6) 0.001(5) 0.006(6)
C16 0.015(6) 0.017(6) 0.027(6) 0.012(5) 0.009(5) 0.005(6)
C17 0.025(4) 0.022(5) 0.030(4) 0.003(4) 0.007(4) -0.001(4)
C18 0.036(7) 0.020(7) 0.034(7) 0.002(5) 0.013(6) 0.015(6)
C19 0.014(6) 0.024(7) 0.055(8) 0.010(6) 0.008(6) 0.007(6)
C20 0.035(7) 0.018(7) 0.039(7) 0.012(5) 0.009(6) 0.003(6)
C21 0.022(6) 0.013(6) 0.024(6) 0.002(5) 0.006(5) -0.005(6)
C22 0.028(6) 0.014(6) 0.018(6) 0.010(5) 0.005(5) 0.003(5)
C23 0.019(4) 0.013(4) 0.021(4) 0.003(3) -0.002(3) 0.007(4)
C24 0.033(7) 0.022(6) 0.015(6) 0.012(5) 0.000(5) -0.004(6)
C25 0.036(7) 0.030(7) 0.030(7) 0.010(5) 0.023(6) 0.003(6)
C26 0.034(7) 0.019(6) 0.029(7) 0.013(5) 0.019(6) 0.004(6)
C27 0.027(6) 0.010(6) 0.025(7) 0.004(5) 0.008(5) -0.003(5)
C28 0.039(5) 0.033(5) 0.030(5) 0.015(4) 0.013(4) 0.005(4)
C29 0.052(9) 0.029(7) 0.027(7) 0.000(5) 0.006(6) 0.021(7)
C30 0.035(7) 0.018(7) 0.035(8) 0.000(6) 0.011(6) 0.007(6)
C31 0.039(8) 0.014(7) 0.013(6) 0.005(5) -0.003(6) -0.007(7)
C32 0.029(7) 0.016(6) 0.037(8) -0.002(6) 0.014(6) 0.006(6)

loop_
_atom_type_symbol
_atom_type_description
_atom_type_scat_dispersion_real
_atom_type_scat_dispersion_imag
_atom_type_scat_source
C C 0.0033 0.0016 'International Tables Vol C Tables 4.2.6.8 and 6.1.1.4'
H H 0.0000 0.0000 'International Tables Vol C Tables 4.2.6.8 and 6.1.1.4'
N N 0.0061 0.0033 'International Tables Vol C Tables 4.2.6.8 and 6.1.1.4'
O O 0.0106 0.0060 'International Tables Vol C Tables 4.2.6.8 and 6.1.1.4'
P P 0.1023 0.0942 'International Tables Vol C Tables 4.2.6.8 and 6.1.1.4'
W W -0.8490 6.8722 'International Tables Vol C Tables 4.2.6.8 and 6.1.1.4'

loop_
_geom_angle_atom_site_label_1
_geom_angle_atom_site_label_2
_geom_angle_atom_site_label_3
_geom_angle
C28 W P 178.4(3)
C28 W C29 91.6(4)
C28 W C30 92.3(4)
C28 W C31 88.3(4)
C28 W C32 84.1(4)
C29 W P 86.8(3)
C29 W C31 177.8(4)
C30 W P 87.5(3)
C30 W C29 90.2(4)
C30 W C31 87.7(4)
C30 W C32 176.4(4)
C31 W P 93.3(3)
C32 W P 96.1(3)
C32 W C29 89.4(4)
C32 W C31 92.8(4)
C1 P W 110.9(3)
C1 P C9 107.6(4)
C2 P W 113.6(3)
C2 P C1 69.8(4)
C2 P C9 112.5(4)
C9 P W 127.5(3)
C1 N1 C2 103.1(8)
C1 N1 C3 130.7(9)
C2 N1 C3 126.0(7)
C2 N2 C6 116.7(8)
O1 C1 P 132.1(8)
O1 C1 N1 133.0(10)
N1 C1 P 94.8(6)
N1 C2 P 92.1(6)
N2 C2 P 142.2(8)
N2 C2 N1 125.5(9)
N1 C3 H3 108.1
N1 C3 C4 109.8(7)
N1 C3 C5 110.3(8)
C4 C3 H3 108.1
C5 C3 H3 108.1
C5 C3 C4 112.4(8)
C3 C4 H4A 109.5
C3 C4 H4B 109.5
C3 C4 H4C 109.5
H4A C4 H4B 109.5
H4A C4 H4C 109.5
H4B C4 H4C 109.5
C3 C5 H5A 109.5
C3 C5 H5B 109.5
C3 C5 H5C 109.5
H5A C5 H5B 109.5
H5A C5 H5C 109.5
H5B C5 H5C 109.5
N2 C6 H6 109.6
N2 C6 C7 106.9(8)
N2 C6 C8 110.0(8)
C7 C6 H6 109.6
C8 C6 H6 109.6
C8 C6 C7 111.0(8)
C6 C7 H7A 109.5
C6 C7 H7B 109.5
C6 C7 H7C 109.5
H7A C7 H7B 109.5
H7A C7 H7C 109.5
H7B C7 H7C 109.5
C6 C8 H8A 109.5
C6 C8 H8B 109.5
C6 C8 H8C 109.5
H8A C8 H8B 109.5
H8A C8 H8C 109.5
H8B C8 H8C 109.5
C10 C9 P 108.5(6)
C10 C9 C16 111.6(8)
C16 C9 P 109.2(6)
C22 C9 P 103.2(6)
C22 C9 C10 111.2(7)
C22 C9 C16 112.7(8)
C11 C10 C9 121.7(8)
C15 C10 C9 121.9(8)
C15 C10 C11 116.2(8)
C10 C11 H11 119.6
C12 C11 C10 120.7(9)
C12 C11 H11 119.6
C11 C12 H12 119.4
C13 C12 C11 121.3(9)
C13 C12 H12 119.4
C12 C13 H13 120.4
C12 C13 C14 119.1(9)
C14 C13 H13 120.4
C13 C14 H14 119.8
C15 C14 C13 120.3(9)
C15 C14 H14 119.8
C10 C15 H15 118.8
C14 C15 C10 122.4(9)
C14 C15 H15 118.8
C17 C16 C9 121.9(9)
C17 C16 C21 118.4(9)
C21 C16 C9 119.7(8)
C16 C17 H17 119.8
C16 C17 C18 120.4(9)
C18 C17 H17 119.8
C17 C18 H18 119.7
C19 C18 C17 120.5(9)
C19 C18 H18 119.7
C18 C19 H19 119.9
C18 C19 C20 120.2(10)
C20 C19 H19 119.9
C19 C20 H20 120.2
C19 C20 C21 119.6(10)
C21 C20 H20 120.2
C16 C21 H21 119.6
C20 C21 C16 120.9(9)
C20 C21 H21 119.6
C23 C22 C9 121.0(9)
C23 C22 C27 118.2(9)
C27 C22 C9 120.6(9)
C22 C23 H23 119.5
C24 C23 C22 121.0(9)
C24 C23 H23 119.5
C23 C24 H24 120.6
C23 C24 C25 118.9(9)
C25 C24 H24 120.6
C24 C25 H25 119.0
C26 C25 C24 122.0(9)
C26 C25 H25 119.0
C25 C26 H26 120.7
C25 C26 C27 118.6(10)
C27 C26 H26 120.7
C22 C27 H27 119.4
C26 C27 C22 121.3(9)
C26 C27 H27 119.4
O2 C28 W 179.3(9)
O3 C29 W 177.9(10)
O4 C30 W 178.7(10)
O5 C31 W 175.7(10)
O6 C32 W 174.5(8)

loop_
_geom_bond_atom_site_label_1
_geom_bond_atom_site_label_2
_geom_bond_distance
W P 2.512(3)
W C28 1.999(12)
W C29 2.031(13)
W C30 2.018(12)
W C31 2.051(12)
W C32 2.019(12)
P C1 1.921(10)
P C2 1.889(9)
P C9 1.948(10)
O1 C1 1.206(10)
O2 C28 1.169(11)
O3 C29 1.155(12)
O4 C30 1.167(11)
O5 C31 1.155(12)
O6 C32 1.180(11)
N1 C1 1.328(11)
N1 C2 1.453(12)
N1 C3 1.456(11)
N2 C2 1.255(11)
N2 C6 1.486(12)
C3 H3 1.0000
C3 C4 1.520(13)
C3 C5 1.514(12)
C4 H4A 0.9800
C4 H4B 0.9800
C4 H4C 0.9800
C5 H5A 0.9800
C5 H5B 0.9800
C5 H5C 0.9800
C6 H6 1.0000
C6 C7 1.532(12)
C6 C8 1.528(13)
C7 H7A 0.9800
C7 H7B 0.9800
C7 H7C 0.9800
C8 H8A 0.9800
C8 H8B 0.9800
C8 H8C 0.9800
C9 C10 1.535(13)
C9 C16 1.543(13)
C9 C22 1.531(12)
C10 C11 1.418(12)
C10 C15 1.412(12)
C11 H11 0.9500
C11 C12 1.397(12)
C12 H12 0.9500
C12 C13 1.367(12)
C13 H13 0.9500
C13 C14 1.399(13)
C14 H14 0.9500
C14 C15 1.370(13)
C15 H15 0.9500
C16 C17 1.374(13)
C16 C21 1.398(12)
C17 H17 0.9500
C17 C18 1.398(13)
C18 H18 0.9500
C18 C19 1.356(13)
C19 H19 0.9500
C19 C20 1.381(14)
C20 H20 0.9500
C20 C21 1.382(14)
C21 H21 0.9500
C22 C23 1.405(12)
C22 C27 1.412(13)
C23 H23 0.9500
C23 C24 1.390(12)
C24 H24 0.9500
C24 C25 1.396(14)
C25 H25 0.9500
C25 C26 1.381(14)
C26 H26 0.9500
C26 C27 1.395(12)
C27 H27 0.9500

loop_
_geom_torsion_atom_site_label_1
_geom_torsion_atom_site_label_2
_geom_torsion_atom_site_label_3
_geom_torsion_atom_site_label_4
_geom_torsion
W P C2 N1 -101.7(5)
W P C2 N2 71.8(13)
P C9 C10 C11 61.3(10)
P C9 C10 C15 -123.9(9)
P C9 C16 C17 -131.9(8)
P C9 C16 C21 51.2(10)
P C9 C22 C23 -136.2(8)
P C9 C22 C27 48.8(10)
C1 P C2 N1 3.1(5)
C1 P C2 N2 176.6(14)
C1 N1 C2 P -4.3(7)
C1 N1 C2 N2 -179.4(9)
C1 N1 C3 C4 54.8(13)
C1 N1 C3 C5 -69.6(12)
C2 N1 C1 P 4.2(7)
C2 N1 C1 O1 -178.5(11)
C2 N1 C3 C4 -119.5(10)
C2 N1 C3 C5 116.1(10)
C2 N2 C6 C7 -122.7(9)
C2 N2 C6 C8 116.7(9)
C3 N1 C1 P -171.0(8)
C3 N1 C1 O1 6.2(18)
C3 N1 C2 P 171.3(8)
C3 N1 C2 N2 -3.8(15)
C6 N2 C2 P 6.7(17)
C6 N2 C2 N1 178.7(8)
C9 P C2 N1 104.4(6)
C9 P C2 N2 -82.1(13)
C9 C10 C11 C12 176.7(9)
C9 C10 C15 C14 -176.0(9)
C9 C16 C17 C18 -178.1(8)
C9 C16 C21 C20 179.9(9)
C9 C22 C23 C24 -175.6(8)
C9 C22 C27 C26 177.1(8)
C10 C9 C16 C17 -12.0(12)
C10 C9 C16 C21 171.1(8)
C10 C9 C22 C23 107.7(10)
C10 C9 C22 C27 -67.3(11)
C10 C11 C12 C13 -1.5(15)
C11 C10 C15 C14 -0.9(14)
C11 C12 C13 C14 0.6(16)
C12 C13 C14 C15 0.2(15)
C13 C14 C15 C10 0.0(16)
C15 C10 C11 C12 1.6(14)
C16 C9 C10 C11 -59.1(11)
C16 C9 C10 C15 115.7(10)
C16 C9 C22 C23 -18.5(12)
C16 C9 C22 C27 166.5(8)
C16 C17 C18 C19 -0.5(15)
C17 C16 C21 C20 2.9(14)
C17 C18 C19 C20 0.7(15)
C18 C19 C20 C21 1.0(15)
C19 C20 C21 C16 -2.7(15)
C21 C16 C17 C18 -1.2(14)
C22 C9 C10 C11 174.1(9)
C22 C9 C10 C15 -11.1(13)
C22 C9 C16 C17 114.0(10)
C22 C9 C16 C21 -62.9(11)
C22 C23 C24 C25 -0.9(14)
C23 C22 C27 C26 2.0(13)
C23 C24 C25 C26 0.6(15)
C24 C25 C26 C27 0.9(15)
C25 C26 C27 C22 -2.2(14)
C27 C22 C23 C24 -0.4(13)
